data_4071048
loop_
_publ_author_name
'Cadierno, Victorio'
'D\'iez, Josefina'
'Garc\'ia-\'Alvarez, Joaqu\'in'
'Gimeno, Jos\'e'

_publ_section_title
;
 (\h6-Arene)&#x2212;Ruthenium(II) Complexes Containing Methanide and
 Methandiide Anions of Ph2P(&#xE5FB;S)CH2P(&#xE5FB;NR)Ph2: Unprecedented
 Insertion of Isocyanide into a Ruthenium&#x2212;Carbene Bond
;
_journal_issue 8
_journal_name_full Organometallics
_journal_page_first 1809
_journal_paper_doi 10.1021/om701228a
_journal_volume 27
_journal_year 2008
_chemical_compound_source synthesis
_chemical_formula_moiety 'C37 H32 N O2 P3 S2'
_chemical_formula_sum 'C37 H32 N O2 P3 S2'
_chemical_formula_weight 679.67
_chemical_name_systematic
;
 ?
;
_space_group_IT_number 2
_symmetry_cell_setting triclinic
_symmetry_space_group_name_Hall '-P 1'
_symmetry_space_group_name_H-M 'P -1'
_atom_sites_solution_hydrogens geom
_atom_sites_solution_primary direct
_atom_sites_solution_secondary difmap
_audit_creation_method SHELXL-97
_cell_angle_alpha 87.933(6)
_cell_angle_beta 82.946(6)
_cell_angle_gamma 72.760(5)
_cell_formula_units_Z 2
_cell_length_a 9.7483(10)
_cell_length_b 13.3566(10)
_cell_length_c 13.8758(12)
_cell_measurement_temperature 200(2)
_cell_volume 1712.5(3)
_computing_cell_refinement 'HKL Scalepack (Otwinowki & Minor 1997)'
_computing_data_collection 'Collet (Nonius BV, 1997-2000)'
_computing_data_reduction 'HKL Denzo and scalepack (Otwinowski & Minor 1997)'
_computing_molecular_graphics 'PLATON (Spek, 2006)'
_computing_publication_material 'SHELXL-97 (Sheldrick, 1997)'
_computing_structure_refinement 'SHELXL-97 (Sheldrick, 1997)'
_computing_structure_solution 'DIRDIF-99 (Beurskens, 1999)'
_diffrn_ambient_temperature 200(2)
_diffrn_detector_area_resol_mean 9
_diffrn_measured_fraction_theta_full 0.969
_diffrn_measured_fraction_theta_max 0.969
_diffrn_measurement_device '95 mm CCD camera on \k-goniostat'
_diffrn_measurement_device_type KappaCCD
_diffrn_measurement_method '\f and \w scan'
_diffrn_radiation_monochromator 'horizontally mounted graphite crystal'
_diffrn_radiation_source 'fine-focus sealed tube'
_diffrn_radiation_type CuK\a
_diffrn_radiation_wavelength 1.54180
_diffrn_reflns_av_R_equivalents 0.070
_diffrn_reflns_av_sigmaI/netI 0.0816
_diffrn_reflns_limit_h_max 11
_diffrn_reflns_limit_h_min -11
_diffrn_reflns_limit_k_max 15
_diffrn_reflns_limit_k_min -14
_diffrn_reflns_limit_l_max 16
_diffrn_reflns_limit_l_min -16
_diffrn_reflns_number 34979
_diffrn_reflns_theta_full 65.09
_diffrn_reflns_theta_max 65.09
_diffrn_reflns_theta_min 6.07
_diffrn_standards_number 0
_exptl_absorpt_coefficient_mu 3.003
_exptl_absorpt_correction_T_max 0.861
_exptl_absorpt_correction_T_min 0.435
_exptl_absorpt_correction_type multi-scan
_exptl_absorpt_process_details 'Sortav (Blessing 1995)'
_exptl_crystal_colour colorless
_exptl_crystal_density_diffrn 1.318
_exptl_crystal_density_method 'not measured'
_exptl_crystal_description Prism
_exptl_crystal_F_000 708
_exptl_crystal_size_max 0.45
_exptl_crystal_size_mid 0.27
_exptl_crystal_size_min 0.05
_refine_diff_density_max 0.660
_refine_diff_density_min -0.657
_refine_diff_density_rms 0.087
_refine_ls_extinction_method none
_refine_ls_goodness_of_fit_ref 1.035
_refine_ls_hydrogen_treatment constr
_refine_ls_matrix_type full
_refine_ls_number_parameters 406
_refine_ls_number_reflns 5665
_refine_ls_number_restraints 0
_refine_ls_restrained_S_all 1.035
_refine_ls_R_factor_all 0.0669
_refine_ls_R_factor_gt 0.0608
_refine_ls_shift/su_max 0.000
_refine_ls_shift/su_mean 0.000
_refine_ls_structure_factor_coef Fsqd
_refine_ls_weighting_details 'calc w=1/[\s^2^(Fo^2^)+(0.1187P)^2^+0.2655P] where P=(Fo^2^+2Fc^2^)/3'
_refine_ls_weighting_scheme calc
_refine_ls_wR_factor_gt 0.1615
_refine_ls_wR_factor_ref 0.1744
_reflns_number_gt 5057
_reflns_number_total 5665
_reflns_threshold_expression >2sigma(I)
_cod_data_source_file om701228a-file002.cif
_cod_data_source_block 2h
_cod_depositor_comments
;
The following automatic conversions were performed:

'_symmetry_cell_setting' value 'Triclinic' changed to 'triclinic'
according to /home/saulius/struct/CIF-dictionaries/cif_core.dic
dictionary named 'cif_core.dic' version 2.4.1 from
2010-06-29.

'_exptl_absorpt_correction_type' value 'Multi-scan'
changed to 'multi-scan' according to
/home/saulius/struct/CIF-dictionaries/cif_core.dic dictionary named
'cif_core.dic' version 2.4.1 from 2010-06-29.

Automatic conversion script
Id: cif_fix_values 1715 2011-07-08 13:25:40Z adriana 
;
_cod_database_code 4071048

loop_
_symmetry_equiv_pos_as_xyz
'x, y, z'
'-x, -y, -z'

loop_
_atom_site_label
_atom_site_type_symbol
_atom_site_fract_x
_atom_site_fract_y
_atom_site_fract_z
_atom_site_U_iso_or_equiv
_atom_site_adp_type
_atom_site_occupancy
_atom_site_symmetry_multiplicity
_atom_site_calc_flag
_atom_site_refinement_flags
C1 C 0.0721(2) 0.35402(17) 0.36931(17) 0.0337(5) Uani 1 1 d .
H1A H 0.1696 0.3319 0.3359 0.040 Uiso 1 1 calc R
H1B H 0.0798 0.3729 0.4349 0.040 Uiso 1 1 calc R
C2 C 0.0011(2) 0.07284(19) 0.11426(16) 0.0360(5) Uani 1 1 d .
C3 C -0.1278(3) 0.1500(2) 0.10727(19) 0.0423(6) Uani 1 1 d .
H3 H -0.1305 0.2201 0.1023 0.051 Uiso 1 1 calc R
C4 C -0.2536(3) 0.1208(2) 0.1079(2) 0.0512(7) Uani 1 1 d .
H4 H -0.3413 0.1718 0.1031 0.061 Uiso 1 1 calc R
C5 C -0.2489(3) 0.0169(3) 0.1155(2) 0.0535(7) Uani 1 1 d .
H5 H -0.3334 -0.0023 0.1168 0.064 Uiso 1 1 calc R
C6 C -0.1183(3) -0.0589(2) 0.1213(2) 0.0528(7) Uani 1 1 d .
H6 H -0.1152 -0.1292 0.1257 0.063 Uiso 1 1 calc R
C7 C 0.0085(3) -0.0313(2) 0.12051(17) 0.0410(6) Uani 1 1 d .
H7 H 0.0965 -0.0824 0.1242 0.049 Uiso 1 1 calc R
C8 C 0.3612(2) -0.07373(18) 0.22653(18) 0.0365(5) Uani 1 1 d .
C9 C 0.4132(3) -0.0926(2) 0.1303(2) 0.0439(6) Uani 1 1 d .
H9 H 0.3628 -0.0538 0.0820 0.053 Uiso 1 1 calc R
C10 C 0.5427(3) -0.1709(2) 0.1062(2) 0.0511(7) Uani 1 1 d .
H10 H 0.5791 -0.1845 0.0413 0.061 Uiso 1 1 calc R
C11 C 0.6173(3) -0.2282(2) 0.1775(3) 0.0569(8) Uani 1 1 d .
H11 H 0.7044 -0.2799 0.1609 0.068 Uiso 1 1 calc R
C12 C 0.5632(3) -0.2092(2) 0.2732(3) 0.0565(7) Uani 1 1 d .
H12 H 0.6129 -0.2490 0.3214 0.068 Uiso 1 1 calc R
C13 C 0.4350(3) -0.1313(2) 0.2986(2) 0.0464(6) Uani 1 1 d .
H13 H 0.3990 -0.1178 0.3636 0.056 Uiso 1 1 calc R
C14 C 0.0917(3) 0.16519(18) 0.47724(17) 0.0359(5) Uani 1 1 d .
C15 C 0.0180(3) 0.1154(2) 0.54596(18) 0.0440(6) Uani 1 1 d .
H15 H -0.0802 0.1249 0.5450 0.053 Uiso 1 1 calc R
C16 C 0.0907(4) 0.0520(2) 0.6154(2) 0.0569(7) Uani 1 1 d .
H16 H 0.0410 0.0191 0.6614 0.068 Uiso 1 1 calc R
C17 C 0.2366(4) 0.0369(2) 0.6172(2) 0.0574(7) Uani 1 1 d .
H17 H 0.2851 -0.0056 0.6645 0.069 Uiso 1 1 calc R
C18 C 0.3104(3) 0.0855(2) 0.5485(2) 0.0582(8) Uani 1 1 d .
H18 H 0.4088 0.0753 0.5496 0.070 Uiso 1 1 calc R
C19 C 0.2400(3) 0.1488(2) 0.4782(2) 0.0472(6) Uani 1 1 d .
H19 H 0.2907 0.1804 0.4317 0.057 Uiso 1 1 calc R
C20 C -0.1864(2) 0.27645(18) 0.41012(17) 0.0354(5) Uani 1 1 d .
C21 C -0.2538(3) 0.3322(2) 0.49435(18) 0.0429(6) Uani 1 1 d .
H21 H -0.1989 0.3514 0.5366 0.052 Uiso 1 1 calc R
C22 C -0.4018(3) 0.3587(2) 0.5149(2) 0.0524(7) Uani 1 1 d .
H22 H -0.4472 0.3967 0.5708 0.063 Uiso 1 1 calc R
C23 C -0.4830(3) 0.3292(3) 0.4529(2) 0.0609(8) Uani 1 1 d .
H23 H -0.5830 0.3474 0.4673 0.073 Uiso 1 1 calc R
C24 C -0.4175(3) 0.2732(3) 0.3697(2) 0.0627(8) Uani 1 1 d .
H24 H -0.4730 0.2534 0.3282 0.075 Uiso 1 1 calc R
C25 C -0.2687(3) 0.2465(2) 0.34837(19) 0.0469(6) Uani 1 1 d .
H25 H -0.2238 0.2083 0.2925 0.056 Uiso 1 1 calc R
C26 C -0.0718(3) 0.44236(18) 0.19418(17) 0.0368(5) Uani 1 1 d .
C27 C 0.0352(3) 0.38903(19) 0.12246(18) 0.0426(6) Uani 1 1 d .
H27 H 0.1309 0.3641 0.1353 0.051 Uiso 1 1 calc R
C28 C -0.0011(3) 0.3732(2) 0.0318(2) 0.0510(7) Uani 1 1 d .
H28 H 0.0702 0.3367 -0.0157 0.061 Uiso 1 1 calc R
C29 C -0.1421(3) 0.4112(2) 0.0122(2) 0.0545(7) Uani 1 1 d .
H29 H -0.1656 0.4016 -0.0491 0.065 Uiso 1 1 calc R
C30 C -0.2481(3) 0.4632(3) 0.0824(2) 0.0595(8) Uani 1 1 d .
H30 H -0.3434 0.4881 0.0688 0.071 Uiso 1 1 calc R
C31 C -0.2142(3) 0.4787(2) 0.1735(2) 0.0503(6) Uani 1 1 d .
H31 H -0.2868 0.5136 0.2211 0.060 Uiso 1 1 calc R
C32 C 0.1124(3) 0.53980(18) 0.27666(18) 0.0386(5) Uani 1 1 d .
C33 C 0.0687(3) 0.6491(2) 0.2769(2) 0.0500(6) Uani 1 1 d .
H33 H -0.0273 0.6858 0.2964 0.060 Uiso 1 1 calc R
C34 C 0.1680(4) 0.7029(2) 0.2482(2) 0.0609(8) Uani 1 1 d .
H34 H 0.1382 0.7758 0.2478 0.073 Uiso 1 1 calc R
C35 C 0.3100(4) 0.6497(3) 0.2204(2) 0.0667(9) Uani 1 1 d .
H35 H 0.3760 0.6866 0.2008 0.080 Uiso 1 1 calc R
C36 C 0.3557(4) 0.5411(3) 0.2212(3) 0.0663(9) Uani 1 1 d .
H36 H 0.4524 0.5050 0.2032 0.080 Uiso 1 1 calc R
C37 C 0.2561(3) 0.4862(2) 0.2491(2) 0.0517(7) Uani 1 1 d .
H37 H 0.2863 0.4133 0.2491 0.062 Uiso 1 1 calc R
N1 N 0.04194(19) 0.17655(15) 0.28053(14) 0.0340(4) Uani 1 1 d .
O1 O 0.12910(16) 0.10301(12) 0.11194(11) 0.0336(4) Uani 1 1 d .
O2 O 0.23100(16) 0.00212(12) 0.25757(12) 0.0363(4) Uani 1 1 d .
P1 P 0.18373(6) 0.11887(4) 0.21285(4) 0.0309(2) Uani 1 1 d .
P2 P 0.00615(6) 0.23949(4) 0.37859(4) 0.0306(2) Uani 1 1 d .
P3 P -0.02547(6) 0.47385(4) 0.31002(4) 0.0341(2) Uani 1 1 d .
S1 S -0.19040(7) 0.55905(5) 0.39419(5) 0.0485(2) Uani 1 1 d .
S2 S 0.34636(6) 0.17598(5) 0.18871(5) 0.0405(2) Uani 1 1 d .

loop_
_atom_site_aniso_label
_atom_site_aniso_U_11
_atom_site_aniso_U_22
_atom_site_aniso_U_33
_atom_site_aniso_U_23
_atom_site_aniso_U_13
_atom_site_aniso_U_12
C1 0.0278(10) 0.0386(12) 0.0333(12) -0.0021(9) -0.0059(9) -0.0065(9)
C2 0.0318(11) 0.0542(14) 0.0240(11) -0.0029(9) -0.0029(8) -0.0157(10)
C3 0.0350(12) 0.0523(14) 0.0400(14) -0.0023(11) -0.0074(10) -0.0121(11)
C4 0.0327(13) 0.0756(19) 0.0449(15) -0.0094(13) -0.0046(11) -0.0138(12)
C5 0.0451(15) 0.087(2) 0.0400(15) -0.0043(13) -0.0041(11) -0.0362(15)
C6 0.0672(19) 0.0638(17) 0.0385(14) -0.0029(12) -0.0069(13) -0.0356(15)
C7 0.0437(13) 0.0490(14) 0.0324(12) -0.0015(10) -0.0067(10) -0.0157(11)
C8 0.0283(11) 0.0357(12) 0.0445(13) -0.0039(9) -0.0048(10) -0.0075(9)
C9 0.0368(12) 0.0460(13) 0.0455(14) -0.0051(10) -0.0024(11) -0.0074(10)
C10 0.0404(14) 0.0499(15) 0.0599(17) -0.0108(12) 0.0080(12) -0.0128(12)
C11 0.0330(13) 0.0433(15) 0.090(2) -0.0069(14) -0.0037(14) -0.0048(11)
C12 0.0439(15) 0.0479(15) 0.074(2) 0.0057(13) -0.0216(14) -0.0032(12)
C13 0.0417(13) 0.0492(14) 0.0477(15) 0.0013(11) -0.0151(11) -0.0087(11)
C14 0.0359(12) 0.0385(12) 0.0321(12) -0.0026(9) -0.0067(9) -0.0077(9)
C15 0.0445(13) 0.0492(14) 0.0369(13) 0.0017(10) -0.0012(11) -0.0131(11)
C16 0.071(2) 0.0567(17) 0.0420(15) 0.0115(12) -0.0078(14) -0.0174(14)
C17 0.0667(19) 0.0596(17) 0.0412(15) 0.0077(12) -0.0204(13) -0.0066(14)
C18 0.0457(15) 0.0687(18) 0.0574(18) 0.0055(14) -0.0224(13) -0.0065(14)
C19 0.0343(12) 0.0572(15) 0.0490(15) 0.0078(12) -0.0105(11) -0.0103(11)
C20 0.0283(11) 0.0412(12) 0.0339(12) -0.0001(9) -0.0009(9) -0.0069(9)
C21 0.0368(12) 0.0536(14) 0.0367(13) -0.0067(10) -0.0009(10) -0.0113(11)
C22 0.0390(14) 0.0646(17) 0.0450(15) -0.0113(12) 0.0112(11) -0.0070(12)
C23 0.0291(13) 0.089(2) 0.0591(18) -0.0163(15) 0.0033(12) -0.0096(13)
C24 0.0310(13) 0.097(2) 0.0593(19) -0.0218(16) -0.0062(12) -0.0152(14)
C25 0.0307(12) 0.0667(17) 0.0406(14) -0.0141(12) -0.0012(10) -0.0099(11)
C26 0.0348(12) 0.0410(12) 0.0358(12) 0.0042(9) -0.0083(10) -0.0121(10)
C27 0.0394(13) 0.0491(14) 0.0381(13) 0.0032(10) -0.0055(10) -0.0113(11)
C28 0.0621(17) 0.0537(15) 0.0383(14) 0.0003(11) -0.0033(12) -0.0196(13)
C29 0.0675(19) 0.0658(17) 0.0394(15) 0.0057(12) -0.0174(13) -0.0298(15)
C30 0.0462(15) 0.082(2) 0.0552(18) 0.0084(15) -0.0241(14) -0.0199(15)
C31 0.0356(13) 0.0635(17) 0.0504(16) 0.0005(12) -0.0112(11) -0.0100(12)
C32 0.0429(13) 0.0421(13) 0.0338(12) 0.0019(9) -0.0092(10) -0.0153(10)
C33 0.0612(17) 0.0469(14) 0.0422(15) 0.0004(11) -0.0074(12) -0.0158(13)
C34 0.087(2) 0.0541(16) 0.0523(17) 0.0023(13) -0.0098(16) -0.0374(16)
C35 0.084(2) 0.080(2) 0.0573(19) 0.0038(15) -0.0115(17) -0.056(2)
C36 0.0487(16) 0.083(2) 0.077(2) 0.0073(17) -0.0083(15) -0.0344(16)
C37 0.0422(14) 0.0530(15) 0.0632(18) 0.0061(12) -0.0045(12) -0.0204(12)
N1 0.0262(9) 0.0426(11) 0.0330(10) -0.0052(8) -0.0032(8) -0.0095(8)
O1 0.0268(7) 0.0460(9) 0.0287(8) -0.0030(6) -0.0020(6) -0.0120(6)
O2 0.0288(8) 0.0394(9) 0.0367(9) 0.0005(7) -0.0029(6) -0.0042(6)
P1 0.0239(3) 0.0386(4) 0.0289(3) -0.0032(2) -0.0027(2) -0.0069(2)
P2 0.0247(3) 0.0380(4) 0.0278(3) -0.0024(2) -0.0029(2) -0.0067(2)
P3 0.0289(3) 0.0371(4) 0.0337(4) -0.0009(2) -0.0036(2) -0.0059(3)
S1 0.0394(4) 0.0497(4) 0.0450(4) -0.0049(3) 0.0014(3) 0.0023(3)
S2 0.0265(3) 0.0481(4) 0.0472(4) -0.0058(3) -0.0010(2) -0.0120(3)

loop_
_atom_type_symbol
_atom_type_description
_atom_type_scat_dispersion_real
_atom_type_scat_dispersion_imag
_atom_type_scat_source
C C 0.0181 0.0091 'International Tables Vol C Tables 4.2.6.8 and 6.1.1.4'
H H 0.0000 0.0000 'International Tables Vol C Tables 4.2.6.8 and 6.1.1.4'
N N 0.0311 0.0180 'International Tables Vol C Tables 4.2.6.8 and 6.1.1.4'
O O 0.0492 0.0322 'International Tables Vol C Tables 4.2.6.8 and 6.1.1.4'
P P 0.2955 0.4335 'International Tables Vol C Tables 4.2.6.8 and 6.1.1.4'
S S 0.3331 0.5567 'International Tables Vol C Tables 4.2.6.8 and 6.1.1.4'

loop_
_geom_angle_atom_site_label_1
_geom_angle_atom_site_label_2
_geom_angle_atom_site_label_3
_geom_angle
P2 C1 P3 120.99(12)
P2 C1 H1A 107.1
P3 C1 H1A 107.1
P2 C1 H1B 107.1
P3 C1 H1B 107.1
H1A C1 H1B 106.8
C7 C2 C3 121.8(2)
C7 C2 O1 119.7(2)
C3 C2 O1 118.4(2)
C2 C3 C4 118.8(3)
C2 C3 H3 120.6
C4 C3 H3 120.6
C5 C4 C3 120.3(3)
C5 C4 H4 119.8
C3 C4 H4 119.8
C4 C5 C6 119.8(2)
C4 C5 H5 120.1
C6 C5 H5 120.1
C5 C6 C7 120.7(3)
C5 C6 H6 119.6
C7 C6 H6 119.6
C2 C7 C6 118.6(2)
C2 C7 H7 120.7
C6 C7 H7 120.7
C9 C8 C13 121.0(2)
C9 C8 O2 122.9(2)
C13 C8 O2 116.1(2)
C8 C9 C10 118.9(3)
C8 C9 H9 120.6
C10 C9 H9 120.6
C11 C10 C9 120.6(3)
C11 C10 H10 119.7
C9 C10 H10 119.7
C12 C11 C10 119.8(3)
C12 C11 H11 120.1
C10 C11 H11 120.1
C11 C12 C13 120.5(3)
C11 C12 H12 119.8
C13 C12 H12 119.8
C8 C13 C12 119.3(3)
C8 C13 H13 120.4
C12 C13 H13 120.4
C15 C14 C19 119.5(2)
C15 C14 P2 121.83(19)
C19 C14 P2 118.35(18)
C16 C15 C14 120.0(3)
C16 C15 H15 120.0
C14 C15 H15 120.0
C15 C16 C17 120.5(3)
C15 C16 H16 119.7
C17 C16 H16 119.7
C16 C17 C18 119.6(3)
C16 C17 H17 120.2
C18 C17 H17 120.2
C19 C18 C17 120.8(3)
C19 C18 H18 119.6
C17 C18 H18 119.6
C18 C19 C14 119.6(3)
C18 C19 H19 120.2
C14 C19 H19 120.2
C25 C20 C21 119.8(2)
C25 C20 P2 118.07(18)
C21 C20 P2 122.16(19)
C22 C21 C20 119.8(2)
C22 C21 H21 120.1
C20 C21 H21 120.1
C21 C22 C23 120.1(3)
C21 C22 H22 119.9
C23 C22 H22 119.9
C24 C23 C22 120.7(3)
C24 C23 H23 119.7
C22 C23 H23 119.7
C23 C24 C25 119.5(3)
C23 C24 H24 120.2
C25 C24 H24 120.2
C24 C25 C20 120.1(2)
C24 C25 H25 119.9
C20 C25 H25 119.9
C31 C26 C27 119.1(2)
C31 C26 P3 119.8(2)
C27 C26 P3 120.88(18)
C28 C27 C26 120.0(2)
C28 C27 H27 120.0
C26 C27 H27 120.0
C29 C28 C27 120.2(3)
C29 C28 H28 119.9
C27 C28 H28 119.9
C30 C29 C28 120.3(3)
C30 C29 H29 119.9
C28 C29 H29 119.9
C29 C30 C31 120.4(3)
C29 C30 H30 119.8
C31 C30 H30 119.8
C30 C31 C26 120.1(3)
C30 C31 H31 119.9
C26 C31 H31 119.9
C37 C32 C33 119.4(2)
C37 C32 P3 122.86(19)
C33 C32 P3 117.8(2)
C34 C33 C32 120.0(3)
C34 C33 H33 120.0
C32 C33 H33 120.0
C35 C34 C33 120.5(3)
C35 C34 H34 119.8
C33 C34 H34 119.8
C34 C35 C36 120.2(3)
C34 C35 H35 119.9
C36 C35 H35 119.9
C35 C36 C37 119.7(3)
C35 C36 H36 120.2
C37 C36 H36 120.2
C32 C37 C36 120.2(3)
C32 C37 H37 119.9
C36 C37 H37 119.9
P2 N1 P1 135.83(13)
C2 O1 P1 118.43(13)
C8 O2 P1 123.51(14)
N1 P1 O1 104.84(9)
N1 P1 O2 103.62(9)
O1 P1 O2 103.72(8)
N1 P1 S2 121.75(8)
O1 P1 S2 109.61(6)
O2 P1 S2 111.67(6)
N1 P2 C20 107.57(11)
N1 P2 C14 113.32(10)
C20 P2 C14 108.85(11)
N1 P2 C1 111.99(10)
C20 P2 C1 111.12(11)
C14 P2 C1 103.99(10)
C26 P3 C32 104.03(11)
C26 P3 C1 110.01(10)
C32 P3 C1 103.32(10)
C26 P3 S1 113.52(8)
C32 P3 S1 112.61(8)
C1 P3 S1 112.57(8)

loop_
_geom_bond_atom_site_label_1
_geom_bond_atom_site_label_2
_geom_bond_distance
C1 P2 1.822(2)
C1 P3 1.827(2)
C1 H1A 0.9700
C1 H1B 0.9700
C2 C7 1.372(4)
C2 C3 1.380(4)
C2 O1 1.417(3)
C3 C4 1.392(4)
C3 H3 0.9300
C4 C5 1.376(4)
C4 H4 0.9300
C5 C6 1.381(4)
C5 H5 0.9300
C6 C7 1.389(4)
C6 H6 0.9300
C7 H7 0.9300
C8 C9 1.374(4)
C8 C13 1.380(4)
C8 O2 1.399(3)
C9 C10 1.392(4)
C9 H9 0.9300
C10 C11 1.373(5)
C10 H10 0.9300
C11 C12 1.371(5)
C11 H11 0.9300
C12 C13 1.385(4)
C12 H12 0.9300
C13 H13 0.9300
C14 C15 1.392(3)
C14 C19 1.398(3)
C14 P2 1.802(2)
C15 C16 1.379(4)
C15 H15 0.9300
C16 C17 1.379(5)
C16 H16 0.9300
C17 C18 1.383(5)
C17 H17 0.9300
C18 C19 1.377(4)
C18 H18 0.9300
C19 H19 0.9300
C20 C25 1.387(4)
C20 C21 1.391(3)
C20 P2 1.795(2)
C21 C22 1.376(4)
C21 H21 0.9300
C22 C23 1.378(4)
C22 H22 0.9300
C23 C24 1.377(4)
C23 H23 0.9300
C24 C25 1.384(4)
C24 H24 0.9300
C25 H25 0.9300
C26 C31 1.391(3)
C26 C27 1.393(4)
C26 P3 1.818(2)
C27 C28 1.387(4)
C27 H27 0.9300
C28 C29 1.375(4)
C28 H28 0.9300
C29 C30 1.370(5)
C29 H29 0.9300
C30 C31 1.383(4)
C30 H30 0.9300
C31 H31 0.9300
C32 C37 1.384(4)
C32 C33 1.394(4)
C32 P3 1.821(2)
C33 C34 1.382(4)
C33 H33 0.9300
C34 C35 1.369(5)
C34 H34 0.9300
C35 C36 1.386(5)
C35 H35 0.9300
C36 C37 1.391(4)
C36 H36 0.9300
C37 H37 0.9300
N1 P2 1.572(2)
N1 P1 1.5774(19)
O1 P1 1.6002(16)
O2 P1 1.6136(16)
P1 S2 1.9430(8)
P3 S1 1.9479(8)

loop_
_cod_related_entry_id
_cod_related_entry_database
_cod_related_entry_code
1 ChemSpider 21118543
